data_7233379
loop_
_publ_author_name
'Jakubczyk, Micha\/l'
'Mkrtchyan, Satenik'
'Madura, Izabela D.'
'Marek, Paulina H.'
'Iaroshenko, Viktor O.'

_publ_section_title
;
 Copper-catalyzed direct C--H arylselenation of 4-nitro-pyrazoles and
 other heterocycles with selenium powder and aryl iodides. Access to
 unsymmetrical heteroaryl selenides
;
_journal_issue 44
_journal_name_full 'RSC Advances'
_journal_page_first 25368
_journal_paper_doi 10.1039/C9RA05004C
_journal_volume 9
_journal_year 2019
_chemical_formula_moiety 'C17 H14 F3 N3 Se'
_chemical_formula_sum 'C17 H14 F3 N3 Se'
_chemical_formula_weight 396.27
_chemical_name_systematic
;
3-methyl-1-phenyl-4-((3-trifluoromethyl)phenyl)selanyl)-1H-pyrazol-5-amine
;
_space_group_crystal_system monoclinic
_space_group_IT_number 14
_space_group_name_Hall '-P 2ybc'
_space_group_name_H-M_alt 'P 1 21/c 1'
_symmetry_space_group_name_Hall '-P 2ybc'
_symmetry_space_group_name_H-M 'P 1 21/c 1'
_atom_sites_solution_hydrogens mixed
_atom_sites_solution_primary direct
_audit_creation_date 2019-06-13
_audit_creation_method
;
Olex2 1.2-beta
(compiled 2018.05.29 svn.r3508 for OlexSys, GUI svn.r5506)
;
_audit_update_record
;
2019-06-13 deposited with the CCDC.    2019-08-13 downloaded from the CCDC.
;
_cell_angle_alpha 90
_cell_angle_beta 90.937(4)
_cell_angle_gamma 90
_cell_formula_units_Z 4
_cell_length_a 5.7537(2)
_cell_length_b 23.2453(8)
_cell_length_c 12.4112(5)
_cell_measurement_reflns_used 3724
_cell_measurement_temperature 293(2)
_cell_measurement_theta_max 26.4900
_cell_measurement_theta_min 4.2390
_cell_volume 1659.73(11)
_computing_cell_refinement 'CrysAlisPro 1.171.38.46 (Rigaku OD, 2015)'
_computing_data_collection 'CrysAlisPro 1.171.38.46 (Rigaku OD, 2015)'
_computing_data_reduction 'CrysAlisPro 1.171.38.46 (Rigaku OD, 2015)'
_computing_molecular_graphics 'Olex2 (Dolomanov et al., 2009)'
_computing_publication_material 'Olex2 (Dolomanov et al., 2009)'
_computing_structure_refinement 'ShelXL (Sheldrick, 2015)'
_computing_structure_solution 'ShelXT (Sheldrick, 2015)'
_diffrn_ambient_temperature 293(2)
_diffrn_detector 'CCD plate'
_diffrn_detector_area_resol_mean 10.3347
_diffrn_detector_type Atlas
_diffrn_measured_fraction_theta_full 0.988
_diffrn_measured_fraction_theta_max 0.988
_diffrn_measurement_details
;
List of Runs (angles in degrees, time in seconds):

  # Type    Start    End  Width  t~exp~   \w     \q     \k     \f   Frames
#--------------------------------------------------------------------------
  1  \w     53.00  99.00   1.00   40.00    --   13.11-179.00 150.00   46
  2  \w     -4.00  53.00   1.00   40.00    --   13.11 -99.00 -90.00   57
  3  \w     -9.00  77.00   1.00   40.00    --   13.11  38.00  60.00   86
  4  \w    -51.00  -7.00   1.00   40.00    --   13.11 -77.00 150.00   44
  5  \w     -1.00  25.00   1.00   40.00    --   13.11 -99.00   0.00   26
;
_diffrn_measurement_device 'four-circle diffractometer'
_diffrn_measurement_device_type 'Xcalibur, Atlas, Gemini ultra'
_diffrn_measurement_method '\w scans'
_diffrn_orient_matrix_type 'CrysAlisPro convention (1999,Acta A55,543-557)'
_diffrn_orient_matrix_UB_11 0.0266362000
_diffrn_orient_matrix_UB_12 0.0046303000
_diffrn_orient_matrix_UB_13 -0.0549115000
_diffrn_orient_matrix_UB_21 -0.0801654000
_diffrn_orient_matrix_UB_22 -0.0218176000
_diffrn_orient_matrix_UB_23 -0.0153702000
_diffrn_orient_matrix_UB_31 -0.0897990000
_diffrn_orient_matrix_UB_32 0.0208299000
_diffrn_orient_matrix_UB_33 -0.0038719000
_diffrn_radiation_monochromator graphite
_diffrn_radiation_probe x-ray
_diffrn_radiation_type MoK\a
_diffrn_radiation_wavelength 0.71073
_diffrn_reflns_av_R_equivalents 0.0249
_diffrn_reflns_av_unetI/netI 0.0239
_diffrn_reflns_Laue_measured_fraction_full 0.988
_diffrn_reflns_Laue_measured_fraction_max 0.988
_diffrn_reflns_limit_h_max 6
_diffrn_reflns_limit_h_min -6
_diffrn_reflns_limit_k_max 28
_diffrn_reflns_limit_k_min -26
_diffrn_reflns_limit_l_max 15
_diffrn_reflns_limit_l_min -15
_diffrn_reflns_number 9856
_diffrn_reflns_point_group_measured_fraction_full 0.988
_diffrn_reflns_point_group_measured_fraction_max 0.988
_diffrn_reflns_theta_full 25.496
_diffrn_reflns_theta_max 25.496
_diffrn_reflns_theta_min 3.283
_diffrn_source 'fine-focus sealed X-ray tube'
_diffrn_source_type 'Enhance (Mo) X-ray Source'
_exptl_absorpt_coefficient_mu 2.296
_exptl_absorpt_correction_T_max 1.00000
_exptl_absorpt_correction_T_min 0.85272
_exptl_absorpt_correction_type multi-scan
_exptl_absorpt_process_details
;
CrysAlisPro 1.171.38.46 (Rigaku Oxford Diffraction, 2015)
Empirical absorption correction using spherical harmonics,
 implemented in SCALE3 ABSPACK scaling algorithm.
;
_exptl_crystal_colour yellow
_exptl_crystal_density_diffrn 1.586
_exptl_crystal_description block
_exptl_crystal_F_000 792
_exptl_crystal_size_max 0.8
_exptl_crystal_size_mid 0.2
_exptl_crystal_size_min 0.2
_refine_diff_density_max 0.393
_refine_diff_density_min -0.375
_refine_diff_density_rms 0.043
_refine_ls_extinction_method none
_refine_ls_goodness_of_fit_ref 1.030
_refine_ls_hydrogen_treatment mixed
_refine_ls_matrix_type full
_refine_ls_number_parameters 254
_refine_ls_number_reflns 3036
_refine_ls_number_restraints 103
_refine_ls_restrained_S_all 1.097
_refine_ls_R_factor_all 0.0408
_refine_ls_R_factor_gt 0.0304
_refine_ls_shift/su_max 0.002
_refine_ls_shift/su_mean 0.000
_refine_ls_structure_factor_coef Fsqd
_refine_ls_weighting_details 'w=1/[\s^2^(Fo^2^)+(0.0287P)^2^+0.8550P] where P=(Fo^2^+2Fc^2^)/3'
_refine_ls_weighting_scheme calc
_refine_ls_wR_factor_gt 0.0670
_refine_ls_wR_factor_ref 0.0711
_reflns_Friedel_coverage 0.000
_reflns_number_gt 2535
_reflns_number_total 3036
_reflns_threshold_expression 'I > 2\s(I)'
_cod_data_source_file c9ra05004c2.cif
_cod_data_source_block 5d
_cod_original_cell_volume 1659.73(10)
_cod_database_code 7233379
_shelx_space_group_comment
;
The symmetry employed for this shelxl refinement is uniquely defined
by the following loop, which should always be used as a source of
symmetry information in preference to the above space-group names.
They are only intended as comments.
;
_olex2_refinement_description
;
1. Fixed Uiso
 At 1.2 times of:
  All C(H) groups
 At 1.5 times of:
  All C(H,H,H) groups
2. Restrained distances
 F2A-C21 = F2-C21 = F3A-C21 = F3-C21 = F1A-C21 = F1-C21
 1.32 with sigma of 0.005
 N3-H3B = N3-H3A
 0.82 with sigma of 0.05
 N3-H3A = N3-H3B
 0.88 with sigma of 0.05
 F2-F1 \\sim F2-F3 \\sim F1-F3 \\sim F3A-F2A \\sim F3A-F1A \\sim F2A-F1A
 with sigma of 0.01
 C21-C19 \\sim C21-F2 \\sim C21-F1 \\sim C21-F3 \\sim C21-F3A \\sim C21-F2A
\\sim C21-F1A
 with sigma of 0.02
3. Rigid body (RIGU) restrains
 C21, F3, F1, F2, C19
 with sigma for 1-2 distances of 0.004 and sigma for 1-3 distances of 0.004
 C19, C21, F1A, F2A, F3A
 with sigma for 1-2 distances of 0.004 and sigma for 1-3 distances of 0.004
4. Others
 Sof(F3A)=Sof(F2A)=Sof(F1A)=1-FVAR(1)
 Sof(F2)=Sof(F1)=Sof(F3)=FVAR(1)
5.a Aromatic/amide H refined with riding coordinates:
 C20(H20), C16(H16), C9(H9), C13(H13), C18(H18), C17(H17), C12(H12), C10(H10),
 C11(H11)
5.b Idealised Me refined as rotating group:
 C7(H7A,H7B,H7C)
;
_olex2_date_sample_data_collection 2018-03-06
_olex2_submission_special_instructions 'No special instructions were received'
_oxdiff_exptl_absorpt_empirical_details
;
Empirical correction (ABSPACK) includes:
- Absorption correction using spherical harmonics
- Frame scaling
;
_oxdiff_exptl_absorpt_empirical_full_max 1.259
_oxdiff_exptl_absorpt_empirical_full_min 0.874

loop_
_space_group_symop_operation_xyz
'x, y, z'
'-x, y+1/2, -z+1/2'
'-x, -y, -z'
'x, -y-1/2, z-1/2'

loop_
_atom_site_label
_atom_site_type_symbol
_atom_site_fract_x
_atom_site_fract_y
_atom_site_fract_z
_atom_site_U_iso_or_equiv
_atom_site_adp_type
_atom_site_occupancy
_atom_site_site_symmetry_order
_atom_site_calc_flag
_atom_site_refinement_flags_posn
_atom_site_refinement_flags_adp
_atom_site_refinement_flags_occupancy
_atom_site_disorder_assembly
_atom_site_disorder_group
Se1 Se 0.80515(4) 0.66117(2) 0.35703(2) 0.05110(11) Uani 1 1 d . . . . .
N2 N 0.4109(3) 0.77742(8) 0.51041(14) 0.0414(5) Uani 1 1 d . . . . .
N1 N 0.5463(4) 0.75992(10) 0.59822(15) 0.0501(5) Uani 1 1 d . . . . .
N3 N 0.3680(5) 0.75776(12) 0.32224(17) 0.0555(6) Uani 1 1 d D . . . .
C6 C 0.2575(4) 0.82465(10) 0.52235(17) 0.0409(5) Uani 1 1 d . . . . .
C3 C 0.4720(4) 0.74884(10) 0.41972(17) 0.0396(5) Uani 1 1 d . . . . .
C4 C 0.6455(4) 0.71067(10) 0.44961(18) 0.0428(5) Uani 1 1 d . . . . .
C15 C 0.6097(4) 0.59406(10) 0.36327(18) 0.0407(5) Uani 1 1 d . . . . .
C5 C 0.6845(5) 0.71992(11) 0.56048(19) 0.0484(6) Uani 1 1 d . . . . .
C20 C 0.6861(4) 0.54565(11) 0.30985(19) 0.0462(6) Uani 1 1 d . . . . .
H20 H 0.825761 0.546615 0.273242 0.055 Uiso 1 1 calc R . . . .
C16 C 0.4037(4) 0.59252(11) 0.4171(2) 0.0495(6) Uani 1 1 d . . . . .
H16 H 0.351696 0.625018 0.453199 0.059 Uiso 1 1 calc R . . . .
C19 C 0.5552(5) 0.49582(11) 0.3107(2) 0.0518(6) Uani 1 1 d D U . . .
C9 C 0.3191(5) 0.86922(12) 0.5903(2) 0.0541(7) Uani 1 1 d . . . . .
H9 H 0.458764 0.868090 0.629017 0.065 Uiso 1 1 calc R . . . .
C13 C 0.0482(4) 0.82602(12) 0.4666(2) 0.0508(6) Uani 1 1 d . . . . .
H13 H 0.005044 0.795530 0.422041 0.061 Uiso 1 1 calc R . . . .
C18 C 0.3478(5) 0.49434(12) 0.3650(2) 0.0571(7) Uani 1 1 d . . . . .
H18 H 0.259228 0.460879 0.365739 0.068 Uiso 1 1 calc R . . . .
C17 C 0.2735(5) 0.54264(13) 0.4177(2) 0.0584(7) Uani 1 1 d . . . . .
H17 H 0.133734 0.541774 0.454320 0.070 Uiso 1 1 calc R . . . .
C12 C -0.0964(5) 0.87275(14) 0.4773(2) 0.0633(8) Uani 1 1 d . . . . .
H12 H -0.237150 0.873868 0.439376 0.076 Uiso 1 1 calc R . . . .
C7 C 0.8624(6) 0.69200(15) 0.6322(3) 0.0751(9) Uani 1 1 d . . . . .
H7A H 1.014142 0.705821 0.614281 0.113 Uiso 1 1 calc GR . . . .
H7B H 0.856440 0.651052 0.622492 0.113 Uiso 1 1 calc GR . . . .
H7C H 0.830846 0.701183 0.705953 0.113 Uiso 1 1 calc GR . . . .
C10 C 0.1715(6) 0.91534(14) 0.6000(3) 0.0717(9) Uani 1 1 d . . . . .
H10 H 0.212158 0.945449 0.645947 0.086 Uiso 1 1 calc R . . . .
C21 C 0.6384(5) 0.44503(12) 0.2523(2) 0.0755(9) Uani 1 1 d D U . . .
C11 C -0.0345(6) 0.91773(14) 0.5434(2) 0.0701(8) Uani 1 1 d . . . . .
H11 H -0.131447 0.949514 0.549647 0.084 Uiso 1 1 calc R . . . .
F2 F 0.5957(14) 0.4498(3) 0.1475(3) 0.120(3) Uani 0.624(14) 1 d D U P A 1
F1 F 0.8608(8) 0.4354(3) 0.2604(9) 0.153(4) Uani 0.624(14) 1 d D U P A 1
F3 F 0.5346(16) 0.39675(19) 0.2772(7) 0.144(4) Uani 0.624(14) 1 d D U P A 1
F3A F 0.487(2) 0.4231(6) 0.1857(13) 0.185(9) Uani 0.376(14) 1 d D U P A 2
F2A F 0.825(2) 0.4551(4) 0.1958(12) 0.134(6) Uani 0.376(14) 1 d D U P A 2
F1A F 0.701(3) 0.4024(4) 0.3164(6) 0.125(5) Uani 0.376(14) 1 d D U P A 2
H3A H 0.431(4) 0.7441(12) 0.2702(19) 0.056(8) Uiso 1 1 d D . . . .
H3B H 0.305(4) 0.7905(11) 0.313(2) 0.052(8) Uiso 1 1 d D . . . .

loop_
_atom_site_aniso_label
_atom_site_aniso_U_11
_atom_site_aniso_U_22
_atom_site_aniso_U_33
_atom_site_aniso_U_23
_atom_site_aniso_U_13
_atom_site_aniso_U_12
Se1 0.05165(17) 0.03997(16) 0.06195(18) -0.00146(12) 0.00948(12) -0.00181(12)
N2 0.0547(12) 0.0416(11) 0.0277(9) 0.0003(8) -0.0034(8) 0.0009(9)
N1 0.0654(13) 0.0549(13) 0.0296(10) 0.0047(9) -0.0069(9) -0.0009(11)
N3 0.0777(17) 0.0568(16) 0.0317(11) -0.0063(11) -0.0050(11) 0.0171(13)
C6 0.0498(14) 0.0419(14) 0.0314(11) 0.0003(10) 0.0078(10) -0.0030(11)
C3 0.0519(13) 0.0366(13) 0.0302(11) -0.0013(9) -0.0018(10) -0.0036(11)
C4 0.0529(14) 0.0336(13) 0.0417(13) 0.0007(10) -0.0028(11) -0.0029(11)
C15 0.0447(13) 0.0389(13) 0.0382(12) 0.0033(10) -0.0042(10) 0.0023(11)
C5 0.0578(15) 0.0457(15) 0.0415(13) 0.0078(11) -0.0081(11) -0.0045(12)
C20 0.0492(14) 0.0472(15) 0.0423(13) 0.0004(11) -0.0007(11) 0.0025(12)
C16 0.0473(14) 0.0464(15) 0.0548(15) -0.0008(12) 0.0014(12) 0.0036(12)
C19 0.0607(16) 0.0452(15) 0.0490(14) -0.0042(12) -0.0115(13) 0.0001(13)
C9 0.0591(16) 0.0605(18) 0.0429(14) -0.0153(13) 0.0037(12) -0.0022(14)
C13 0.0503(15) 0.0528(16) 0.0495(14) -0.0036(12) 0.0022(12) -0.0069(12)
C18 0.0540(16) 0.0487(16) 0.0682(18) 0.0022(14) -0.0096(14) -0.0094(13)
C17 0.0433(14) 0.0633(19) 0.0687(18) 0.0061(15) 0.0043(13) -0.0026(14)
C12 0.0500(16) 0.076(2) 0.0638(18) 0.0045(16) 0.0069(13) 0.0046(15)
C7 0.084(2) 0.076(2) 0.0647(19) 0.0160(17) -0.0212(16) 0.0109(18)
C10 0.084(2) 0.064(2) 0.0674(18) -0.0277(16) 0.0157(17) 0.0013(17)
C21 0.087(2) 0.0561(19) 0.083(2) -0.0201(17) -0.0027(18) -0.0052(17)
C11 0.074(2) 0.066(2) 0.070(2) -0.0043(16) 0.0206(17) 0.0169(17)
F2 0.153(6) 0.118(5) 0.088(3) -0.053(3) 0.000(3) 0.003(4)
F1 0.085(3) 0.098(6) 0.274(11) -0.099(6) -0.053(4) 0.041(3)
F3 0.181(8) 0.046(3) 0.207(8) -0.040(4) 0.061(6) -0.028(4)
F3A 0.168(10) 0.148(15) 0.236(17) -0.134(12) -0.095(11) 0.010(8)
F2A 0.178(11) 0.066(5) 0.163(11) -0.046(6) 0.099(9) -0.003(6)
F1A 0.182(13) 0.065(6) 0.130(6) -0.005(4) 0.011(7) 0.053(7)

loop_
_atom_type_symbol
_atom_type_description
_atom_type_scat_dispersion_real
_atom_type_scat_dispersion_imag
_atom_type_scat_source
C C 0.0033 0.0016 'International Tables Vol C Tables 4.2.6.8 and 6.1.1.4'
H H 0.0000 0.0000 'International Tables Vol C Tables 4.2.6.8 and 6.1.1.4'
F F 0.0171 0.0103 'International Tables Vol C Tables 4.2.6.8 and 6.1.1.4'
N N 0.0061 0.0033 'International Tables Vol C Tables 4.2.6.8 and 6.1.1.4'
Se Se -0.0929 2.2259 'International Tables Vol C Tables 4.2.6.8 and 6.1.1.4'

loop_
_geom_angle_atom_site_label_1
_geom_angle_atom_site_label_2
_geom_angle_atom_site_label_3
_geom_angle
C4 Se1 C15 100.37(10)
N1 N2 C6 119.11(18)
C3 N2 N1 110.92(19)
C3 N2 C6 129.46(19)
C5 N1 N2 105.20(18)
C3 N3 H3A 117(2)
C3 N3 H3B 116.2(18)
H3A N3 H3B 116(3)
C9 C6 N2 119.4(2)
C9 C6 C13 120.2(2)
C13 C6 N2 120.3(2)
N2 C3 C4 106.71(19)
N3 C3 N2 123.2(2)
N3 C3 C4 130.1(2)
C3 C4 Se1 126.01(17)
C3 C4 C5 105.5(2)
C5 C4 Se1 128.35(19)
C20 C15 Se1 116.74(18)
C16 C15 Se1 123.44(19)
C16 C15 C20 119.8(2)
N1 C5 C4 111.6(2)
N1 C5 C7 120.5(2)
C4 C5 C7 127.8(3)
C15 C20 H20 120.0
C19 C20 C15 120.1(2)
C19 C20 H20 120.0
C15 C16 H16 120.1
C15 C16 C17 119.9(2)
C17 C16 H16 120.1
C20 C19 C21 119.2(2)
C18 C19 C20 120.0(2)
C18 C19 C21 120.8(3)
C6 C9 H9 120.4
C10 C9 C6 119.1(3)
C10 C9 H9 120.4
C6 C13 H13 120.2
C12 C13 C6 119.6(3)
C12 C13 H13 120.2
C19 C18 H18 120.3
C17 C18 C19 119.4(3)
C17 C18 H18 120.3
C16 C17 H17 119.6
C18 C17 C16 120.8(3)
C18 C17 H17 119.6
C13 C12 H12 119.8
C11 C12 C13 120.5(3)
C11 C12 H12 119.8
C5 C7 H7A 109.5
C5 C7 H7B 109.5
C5 C7 H7C 109.5
H7A C7 H7B 109.5
H7A C7 H7C 109.5
H7B C7 H7C 109.5
C9 C10 H10 119.4
C11 C10 C9 121.2(3)
C11 C10 H10 119.4
F2 C21 C19 111.2(4)
F1 C21 C19 115.4(3)
F1 C21 F2 104.8(4)
F1 C21 F3 106.6(4)
F3 C21 C19 114.8(3)
F3 C21 F2 103.0(4)
F3A C21 C19 114.2(6)
F3A C21 F2A 106.1(5)
F3A C21 F1A 105.3(5)
F2A C21 C19 113.3(5)
F2A C21 F1A 103.7(5)
F1A C21 C19 113.3(5)
C12 C11 H11 120.3
C10 C11 C12 119.4(3)
C10 C11 H11 120.3

loop_
_geom_bond_atom_site_label_1
_geom_bond_atom_site_label_2
_geom_bond_distance
Se1 C4 1.877(2)
Se1 C15 1.926(2)
N2 N1 1.390(3)
N2 C6 1.418(3)
N2 C3 1.358(3)
N1 C5 1.315(3)
N3 C3 1.357(3)
N3 H3A 0.81(2)
N3 H3B 0.85(2)
C6 C9 1.378(3)
C6 C13 1.379(3)
C3 C4 1.382(3)
C4 C5 1.407(3)
C15 C20 1.381(3)
C15 C16 1.371(3)
C5 C7 1.494(4)
C20 H20 0.9300
C20 C19 1.382(4)
C16 H16 0.9300
C16 C17 1.381(4)
C19 C18 1.380(4)
C19 C21 1.469(4)
C9 H9 0.9300
C9 C10 1.374(4)
C13 H13 0.9300
C13 C12 1.376(4)
C18 H18 0.9300
C18 C17 1.372(4)
C17 H17 0.9300
C12 H12 0.9300
C12 C11 1.373(4)
C7 H7A 0.9600
C7 H7B 0.9600
C7 H7C 0.9600
C10 H10 0.9300
C10 C11 1.369(4)
C21 F2 1.325(4)
C21 F1 1.301(4)
C21 F3 1.311(4)
C21 F3A 1.297(4)
C21 F2A 1.313(4)
C21 F1A 1.319(4)
C11 H11 0.9300

loop_
_geom_torsion_atom_site_label_1
_geom_torsion_atom_site_label_2
_geom_torsion_atom_site_label_3
_geom_torsion_atom_site_label_4
_geom_torsion
Se1 C4 C5 N1 176.86(18)
Se1 C4 C5 C7 -0.6(4)
Se1 C15 C20 C19 179.97(18)
Se1 C15 C16 C17 179.99(19)
N2 N1 C5 C4 0.4(3)
N2 N1 C5 C7 178.1(2)
N2 C6 C9 C10 178.9(2)
N2 C6 C13 C12 -178.6(2)
N2 C3 C4 Se1 -177.82(17)
N2 C3 C4 C5 -1.6(3)
N1 N2 C6 C9 33.6(3)
N1 N2 C6 C13 -146.4(2)
N1 N2 C3 N3 -179.8(2)
N1 N2 C3 C4 1.9(3)
N3 C3 C4 Se1 4.1(4)
N3 C3 C4 C5 -179.7(3)
C6 N2 N1 C5 -173.9(2)
C6 N2 C3 N3 -8.3(4)
C6 N2 C3 C4 173.4(2)
C6 C9 C10 C11 -0.2(4)
C6 C13 C12 C11 -0.4(4)
C3 N2 N1 C5 -1.4(3)
C3 N2 C6 C9 -137.3(3)
C3 N2 C6 C13 42.7(3)
C3 C4 C5 N1 0.7(3)
C3 C4 C5 C7 -176.8(3)
C15 Se1 C4 C3 -90.4(2)
C15 Se1 C4 C5 94.2(2)
C15 C20 C19 C18 0.0(4)
C15 C20 C19 C21 179.3(2)
C15 C16 C17 C18 0.0(4)
C20 C15 C16 C17 0.0(4)
C20 C19 C18 C17 0.0(4)
C20 C19 C21 F2 -78.6(5)
C20 C19 C21 F1 40.6(7)
C20 C19 C21 F3 165.1(6)
C20 C19 C21 F3A -127.6(11)
C20 C19 C21 F2A -6.0(9)
C20 C19 C21 F1A 111.8(9)
C16 C15 C20 C19 0.0(4)
C19 C18 C17 C16 0.0(4)
C9 C6 C13 C12 1.5(4)
C9 C10 C11 C12 1.2(5)
C13 C6 C9 C10 -1.2(4)
C13 C12 C11 C10 -0.9(5)
C18 C19 C21 F2 100.7(5)
C18 C19 C21 F1 -140.2(6)
C18 C19 C21 F3 -15.7(7)
C18 C19 C21 F3A 51.7(11)
C18 C19 C21 F2A 173.3(9)
C18 C19 C21 F1A -68.9(9)
C21 C19 C18 C17 -179.3(3)
